data_4073668
loop_
_publ_author_name
'Zenkina, Olena'
'Altman, Marc'
'Leitus, Gregory'
'Shimon, Linda J. W.'
'Cohen, Revital'
'van der Boom, Milko E.'

_publ_section_title
;
 From Azobenzene Coordination to Aryl&#x2212;Halide Bond Activation by
 Platinum
;
_journal_issue 18
_journal_name_full Organometallics
_journal_page_first 4528
_journal_paper_doi 10.1021/om700519v
_journal_volume 26
_journal_year 2007
_chemical_formula_sum 'C23 H39 N3 P2 Pt'
_chemical_formula_weight 614.60
_chemical_name_systematic
; 
 ? 
;
_space_group_IT_number 18
_symmetry_cell_setting orthorhombic
_symmetry_space_group_name_Hall 'P 2 2ab'
_symmetry_space_group_name_H-M 'P 21 21 2'
_atom_sites_solution_hydrogens geom
_atom_sites_solution_primary direct
_atom_sites_solution_secondary difmap
_audit_creation_method SHELXL-97
_cell_angle_alpha 90.00
_cell_angle_beta 90.00
_cell_angle_gamma 90.00
_cell_formula_units_Z 2
_cell_length_a 18.851(4)
_cell_length_b 7.9190(16)
_cell_length_c 8.3420(17)
_cell_measurement_reflns_used 12892
_cell_measurement_temperature 120(2)
_cell_measurement_theta_max 27.48
_cell_measurement_theta_min 1.00
_cell_volume 1245.3(4)
_computing_cell_refinement HKL
_computing_data_collection 'Collect package (Bruker Nonius)'
_computing_data_reduction HKL
_computing_structure_refinement 'SHELXL-97 (Sheldrick, 1997)'
_computing_structure_solution 'SHELXS-97 (Sheldrick, 1990)'
_diffrn_ambient_temperature 120(2)
_diffrn_measured_fraction_theta_full 0.963
_diffrn_measured_fraction_theta_max 0.963
_diffrn_measurement_device_type 'Nonius KappaCCD'
_diffrn_measurement_method 'phi and omega scans'
_diffrn_radiation_monochromator graphite
_diffrn_radiation_source 'fine-focus sealed tube'
_diffrn_radiation_type MoK\a
_diffrn_radiation_wavelength 0.71073
_diffrn_reflns_av_R_equivalents 0.0000
_diffrn_reflns_av_sigmaI/netI 0.0330
_diffrn_reflns_limit_h_max 24
_diffrn_reflns_limit_h_min 0
_diffrn_reflns_limit_k_max 10
_diffrn_reflns_limit_k_min 0
_diffrn_reflns_limit_l_max 10
_diffrn_reflns_limit_l_min 0
_diffrn_reflns_number 1604
_diffrn_reflns_theta_full 27.46
_diffrn_reflns_theta_max 27.46
_diffrn_reflns_theta_min 2.67
_exptl_absorpt_coefficient_mu 5.777
_exptl_absorpt_correction_type none
_exptl_crystal_colour orange
_exptl_crystal_density_diffrn 1.639
_exptl_crystal_density_method 'not measured'
_exptl_crystal_description prism
_exptl_crystal_F_000 612
_exptl_crystal_size_max 0.7
_exptl_crystal_size_mid 0.3
_exptl_crystal_size_min 0.3
_refine_diff_density_max 1.161
_refine_diff_density_min -1.674
_refine_diff_density_rms 0.161
_refine_ls_abs_structure_details 'Flack H D (1983), Acta Cryst. A39, 876-881'
_refine_ls_abs_structure_Flack 0.506(17)
_refine_ls_extinction_method none
_refine_ls_goodness_of_fit_ref 1.031
_refine_ls_hydrogen_treatment riding
_refine_ls_matrix_type full
_refine_ls_number_parameters 135
_refine_ls_number_reflns 1604
_refine_ls_number_restraints 0
_refine_ls_restrained_S_all 1.031
_refine_ls_R_factor_all 0.0343
_refine_ls_R_factor_gt 0.0300
_refine_ls_shift/su_max 0.001
_refine_ls_shift/su_mean 0.000
_refine_ls_structure_factor_coef Fsqd
_refine_ls_weighting_details 'calc w=1/[\s^2^(Fo^2^)+(0.0421P)^2^+4.8564P] where P=(Fo^2^+2Fc^2^)/3'
_refine_ls_weighting_scheme calc
_refine_ls_wR_factor_gt 0.0730
_refine_ls_wR_factor_ref 0.0749
_reflns_number_gt 1492
_reflns_number_total 1604
_reflns_threshold_expression >2sigma(I)
_cod_data_source_file om700519v-file004.cif
_cod_data_source_block v21aa
_cod_depositor_comments
;
The following automatic conversions were performed:

'_symmetry_cell_setting' value 'Orthorhombic' changed to
'orthorhombic' according to
/home/saulius/struct/CIF-dictionaries/cif_core.dic dictionary named
'cif_core.dic' version 2.4.1 from 2010-06-29.

Automatic conversion script
Id: cif_fix_values 1715 2011-07-08 13:25:40Z adriana 
;
_cod_original_sg_symbol_H-M P2(1)2(1)2
_cod_database_code 4073668

loop_
_symmetry_equiv_pos_as_xyz
'x, y, z'
'-x, -y, z'
'-x+1/2, y+1/2, -z'
'x+1/2, -y+1/2, -z'

loop_
_atom_site_label
_atom_site_type_symbol
_atom_site_fract_x
_atom_site_fract_y
_atom_site_fract_z
_atom_site_U_iso_or_equiv
_atom_site_adp_type
_atom_site_occupancy
_atom_site_symmetry_multiplicity
_atom_site_calc_flag
_atom_site_refinement_flags
_atom_site_disorder_assembly
_atom_site_disorder_group
Pt1 Pt 0.5000 0.5000 0.52673(4) 0.01432(12) Uani 1 2 d S . .
P1 P 0.42480(10) 0.6211(2) 0.3513(2) 0.0131(4) Uani 1 1 d . . .
N1 N 0.4693(4) 0.5529(8) 0.7635(7) 0.0159(13) Uani 1 1 d . . .
C1 C 0.4078(4) 0.4592(8) 0.8020(10) 0.0173(16) Uani 1 1 d . . .
C2 C 0.4058(4) 0.2862(9) 0.8315(9) 0.0149(15) Uani 1 1 d . C .
H2 H 0.4469 0.2215 0.8250 0.018 Uiso 1 1 calc R . .
C3 C 0.3444(4) 0.5501(9) 0.8130(8) 0.0137(15) Uani 1 1 d . C .
H3 H 0.3445 0.6659 0.7946 0.016 Uiso 1 1 calc R . .
C4 C 0.3416(4) 0.2125(10) 0.8706(9) 0.0189(16) Uani 1 1 d . . .
H4 H 0.3409 0.0970 0.8906 0.023 Uiso 1 1 calc R A 1
C5 C 0.2820(4) 0.4696(11) 0.8506(9) 0.021(2) Uani 1 1 d . . .
H5 H 0.2404 0.5324 0.8554 0.026 Uiso 1 1 calc R B 1
C6 C 0.2791(4) 0.2989(9) 0.8816(9) 0.0213(16) Uani 0.50 1 d P C 1
H6 H 0.2369 0.2453 0.9085 0.026 Uiso 0.50 1 calc PR C 1
N6 N 0.2791(4) 0.2989(9) 0.8816(9) 0.0213(16) Uani 0.50 1 d P C 2
C7 C 0.3620(4) 0.4781(13) 0.2530(10) 0.0221(19) Uani 1 1 d . . .
H7A H 0.3277 0.5443 0.1935 0.026 Uiso 1 1 calc R . .
H7B H 0.3875 0.4078 0.1771 0.026 Uiso 1 1 calc R . .
C8 C 0.4662(5) 0.7352(10) 0.1853(10) 0.0214(17) Uani 1 1 d . . .
H8A H 0.5062 0.7979 0.2274 0.026 Uiso 1 1 calc R . .
H8B H 0.4847 0.6528 0.1101 0.026 Uiso 1 1 calc R . .
C9 C 0.3657(4) 0.7749(9) 0.4445(10) 0.0178(16) Uani 1 1 d . . .
H9A H 0.3361 0.8250 0.3622 0.021 Uiso 1 1 calc R . .
H9B H 0.3349 0.7167 0.5194 0.021 Uiso 1 1 calc R . .
C10 C 0.3229(6) 0.3651(12) 0.3716(12) 0.037(2) Uani 1 1 d . . .
H10A H 0.3566 0.2972 0.4291 0.056 Uiso 1 1 calc R . .
H10B H 0.2906 0.2931 0.3146 0.056 Uiso 1 1 calc R . .
H10C H 0.2969 0.4339 0.4459 0.056 Uiso 1 1 calc R . .
C11 C 0.4188(4) 0.8580(9) 0.0927(10) 0.0215(16) Uani 1 1 d . . .
H11A H 0.3771 0.8000 0.0563 0.032 Uiso 1 1 calc R . .
H11B H 0.4443 0.9015 0.0020 0.032 Uiso 1 1 calc R . .
H11C H 0.4053 0.9496 0.1616 0.032 Uiso 1 1 calc R . .
C12 C 0.4053(5) 0.9171(10) 0.5343(10) 0.0253(18) Uani 1 1 d . . .
H12A H 0.4359 0.8685 0.6139 0.038 Uiso 1 1 calc R . .
H12B H 0.3715 0.9901 0.5853 0.038 Uiso 1 1 calc R . .
H12C H 0.4331 0.9811 0.4595 0.038 Uiso 1 1 calc R . .

loop_
_atom_site_aniso_label
_atom_site_aniso_U_11
_atom_site_aniso_U_22
_atom_site_aniso_U_33
_atom_site_aniso_U_23
_atom_site_aniso_U_13
_atom_site_aniso_U_12
Pt1 0.01696(17) 0.01281(17) 0.01318(18) 0.000 0.000 0.0004(2)
P1 0.0151(8) 0.0117(8) 0.0124(8) 0.0001(7) -0.0024(7) 0.0008(7)
N1 0.015(3) 0.021(3) 0.011(3) -0.002(2) -0.004(2) 0.003(2)
C1 0.008(3) 0.020(5) 0.024 -0.008(3) 0.008(3) 0.003(3)
C2 0.014(3) 0.017(3) 0.014(4) 0.000(3) 0.004(3) 0.006(3)
C3 0.019(4) 0.016(4) 0.005(3) 0.001(2) 0.006(3) 0.001(3)
C4 0.023(4) 0.018(4) 0.015(4) 0.002(3) -0.002(3) -0.001(3)
C5 0.014(3) 0.031(6) 0.019(3) 0.003(3) 0.003(3) 0.006(3)
C6 0.018(3) 0.021(3) 0.025(4) 0.006(3) 0.007(3) -0.001(3)
N6 0.018(3) 0.021(3) 0.025(4) 0.006(3) 0.007(3) -0.001(3)
C7 0.026(4) 0.019(5) 0.021(3) -0.001(4) -0.004(3) 0.000(4)
C8 0.024(4) 0.021(4) 0.019(4) 0.008(3) 0.006(3) 0.003(3)
C9 0.018(3) 0.016(3) 0.020(4) 0.000(3) -0.004(3) 0.003(3)
C10 0.046(6) 0.030(5) 0.035(5) -0.001(4) -0.002(5) -0.024(5)
C11 0.028(4) 0.015(4) 0.021(4) 0.007(3) -0.006(4) -0.005(3)
C12 0.031(4) 0.023(4) 0.022(4) -0.006(3) -0.003(4) 0.000(4)

loop_
_atom_type_symbol
_atom_type_description
_atom_type_scat_dispersion_real
_atom_type_scat_dispersion_imag
_atom_type_scat_source
C C 0.0033 0.0016 'International Tables Vol C Tables 4.2.6.8 and 6.1.1.4'
H H 0.0000 0.0000 'International Tables Vol C Tables 4.2.6.8 and 6.1.1.4'
N N 0.0061 0.0033 'International Tables Vol C Tables 4.2.6.8 and 6.1.1.4'
P P 0.1023 0.0942 'International Tables Vol C Tables 4.2.6.8 and 6.1.1.4'
Pt Pt -1.7033 8.3905 'International Tables Vol C Tables 4.2.6.8 and 6.1.1.4'

loop_
_geom_angle_atom_site_label_1
_geom_angle_atom_site_label_2
_geom_angle_atom_site_label_3
_geom_angle
_geom_angle_site_symmetry_1
_geom_angle_site_symmetry_3
N1 Pt1 N1 39.8(3) . 2_665
N1 Pt1 P1 150.42(18) . 2_665
N1 Pt1 P1 110.64(17) 2_665 2_665
N1 Pt1 P1 110.64(17) . .
N1 Pt1 P1 150.42(18) 2_665 .
P1 Pt1 P1 98.93(10) 2_665 .
C9 P1 C8 104.7(4) . .
C9 P1 C7 102.1(4) . .
C8 P1 C7 104.0(4) . .
C9 P1 Pt1 113.1(3) . .
C8 P1 Pt1 115.7(3) . .
C7 P1 Pt1 115.8(3) . .
C1 N1 N1 110.9(7) . 2_665
C1 N1 Pt1 109.6(5) . .
N1 N1 Pt1 70.10(17) 2_665 .
C2 C1 C3 118.1(7) . .
C2 C1 N1 125.4(7) . .
C3 C1 N1 116.5(6) . .
C4 C2 C1 118.7(7) . .
C4 C2 H2 120.6 . .
C1 C2 H2 120.6 . .
C5 C3 C1 120.5(7) . .
C5 C3 H3 119.7 . .
C1 C3 H3 119.7 . .
C6 C4 C2 124.0(7) . .
C6 C4 H4 118.0 . .
C2 C4 H4 118.0 . .
C3 C5 C6 122.1(7) . .
C3 C5 H5 118.9 . .
C6 C5 H5 118.9 . .
C4 C6 C5 116.5(7) . .
C4 C6 H6 121.8 . .
C5 C6 H6 121.8 . .
C10 C7 P1 112.6(6) . .
C10 C7 H7A 109.1 . .
P1 C7 H7A 109.1 . .
C10 C7 H7B 109.1 . .
P1 C7 H7B 109.1 . .
H7A C7 H7B 107.8 . .
C11 C8 P1 116.6(6) . .
C11 C8 H8A 108.1 . .
P1 C8 H8A 108.1 . .
C11 C8 H8B 108.1 . .
P1 C8 H8B 108.1 . .
H8A C8 H8B 107.3 . .
C12 C9 P1 113.5(6) . .
C12 C9 H9A 108.9 . .
P1 C9 H9A 108.9 . .
C12 C9 H9B 108.9 . .
P1 C9 H9B 108.9 . .
H9A C9 H9B 107.7 . .
C7 C10 H10A 109.5 . .
C7 C10 H10B 109.5 . .
H10A C10 H10B 109.5 . .
C7 C10 H10C 109.5 . .
H10A C10 H10C 109.5 . .
H10B C10 H10C 109.5 . .
C8 C11 H11A 109.5 . .
C8 C11 H11B 109.5 . .
H11A C11 H11B 109.5 . .
C8 C11 H11C 109.5 . .
H11A C11 H11C 109.5 . .
H11B C11 H11C 109.5 . .
C9 C12 H12A 109.5 . .
C9 C12 H12B 109.5 . .
H12A C12 H12B 109.5 . .
C9 C12 H12C 109.5 . .
H12A C12 H12C 109.5 . .
H12B C12 H12C 109.5 . .

loop_
_geom_bond_atom_site_label_1
_geom_bond_atom_site_label_2
_geom_bond_distance
_geom_bond_site_symmetry_2
Pt1 N1 2.100(6) .
Pt1 N1 2.101(6) 2_665
Pt1 P1 2.2516(19) 2_665
Pt1 P1 2.2516(19) .
P1 C9 1.824(8) .
P1 C8 1.828(8) .
P1 C7 1.831(9) .
N1 C1 1.412(10) .
N1 N1 1.430(13) 2_665
C1 C2 1.392(10) .
C1 C3 1.399(10) .
C2 C4 1.384(11) .
C2 H2 0.9300 .
C3 C5 1.375(11) .
C3 H3 0.9300 .
C4 C6 1.365(11) .
C4 H4 0.9300 .
C5 C6 1.377(10) .
C5 H5 0.9300 .
C6 H6 0.9300 .
C7 C10 1.524(12) .
C7 H7A 0.9700 .
C7 H7B 0.9700 .
C8 C11 1.530(11) .
C8 H8A 0.9700 .
C8 H8B 0.9700 .
C9 C12 1.545(11) .
C9 H9A 0.9700 .
C9 H9B 0.9700 .
C10 H10A 0.9600 .
C10 H10B 0.9600 .
C10 H10C 0.9600 .
C11 H11A 0.9600 .
C11 H11B 0.9600 .
C11 H11C 0.9600 .
C12 H12A 0.9600 .
C12 H12B 0.9600 .
C12 H12C 0.9600 .

loop_
_geom_torsion_atom_site_label_1
_geom_torsion_atom_site_label_2
_geom_torsion_atom_site_label_3
_geom_torsion_atom_site_label_4
_geom_torsion
_geom_torsion_site_symmetry_1
_geom_torsion_site_symmetry_4
N1 Pt1 P1 C9 12.6(3) . .
N1 Pt1 P1 C9 14.5(5) 2_665 .
P1 Pt1 P1 C9 -166.7(3) 2_665 .
N1 Pt1 P1 C8 133.3(4) . .
N1 Pt1 P1 C8 135.2(5) 2_665 .
P1 Pt1 P1 C8 -46.0(3) 2_665 .
N1 Pt1 P1 C7 -104.6(4) . .
N1 Pt1 P1 C7 -102.7(5) 2_665 .
P1 Pt1 P1 C7 76.0(3) 2_665 .
N1 Pt1 N1 C1 -105.9(7) 2_665 .
P1 Pt1 N1 C1 -108.6(5) 2_665 .
P1 Pt1 N1 C1 72.7(5) . .
P1 Pt1 N1 N1 -2.7(8) 2_665 2_665
P1 Pt1 N1 N1 178.6(4) . 2_665
N1 N1 C1 C2 -1.9(9) 2_665 .
Pt1 N1 C1 C2 73.6(9) . .
N1 N1 C1 C3 177.2(6) 2_665 .
Pt1 N1 C1 C3 -107.3(7) . .
C3 C1 C2 C4 -0.2(12) . .
N1 C1 C2 C4 178.9(7) . .
C2 C1 C3 C5 -0.5(12) . .
N1 C1 C3 C5 -179.7(7) . .
C1 C2 C4 C6 0.3(13) . .
C1 C3 C5 C6 1.1(12) . .
C2 C4 C6 C5 0.2(13) . .
C3 C5 C6 C4 -0.9(12) . .
C9 P1 C7 C10 -73.2(8) . .
C8 P1 C7 C10 178.1(7) . .
Pt1 P1 C7 C10 50.0(8) . .
C9 P1 C8 C11 -38.3(7) . .
C7 P1 C8 C11 68.5(7) . .
Pt1 P1 C8 C11 -163.4(5) . .
C8 P1 C9 C12 -70.3(7) . .
C7 P1 C9 C12 -178.4(6) . .
Pt1 P1 C9 C12 56.6(6) . .
